data_1525680
loop_
_publ_author_name
'Bestaoui, N.'
'Corbett, J.D.'
'Herle, P.S.'

_publ_section_title
;
 New ternary lanthanide transition-metal tellurides: Dy6 M Te2, M = Fe,
 Co, Ni
;
_journal_name_full 'Journal of Solid State Chemistry'
_journal_page_first 9
_journal_page_last 14
_journal_volume 155
_journal_year 2000
_chemical_formula_sum 'Dy6 Fe Te2'
_space_group_IT_number 189
_symmetry_space_group_name_Hall 'P -6 -2'
_symmetry_space_group_name_H-M 'P -6 2 m'
_cell_angle_alpha 90
_cell_angle_beta 90
_cell_angle_gamma 120
_cell_formula_units_Z 1
_cell_length_a 8.236
_cell_length_b 8.236
_cell_length_c 4.0107
_cell_volume 235.604
_citation_journal_id_ASTM JSSCBI
_cod_data_source_file Bestaoui_JSSCBI_2000_81.cif
_cod_data_source_block Dy6Fe1Te2
_cod_original_cell_volume 235.6045
_cod_original_formula_sum 'Dy6 Fe1 Te2'
_cod_database_code 1525680

loop_
_symmetry_equiv_pos_as_xyz
x,y,z
-x+y,-x,-z
-y,x-y,z
x,y,-z
-x+y,-x,z
-y,x-y,-z
y,x,z
x-y,-y,-z
-x,-x+y,z
y,x,-z
x-y,-y,z
-x,-x+y,-z

loop_
_atom_site_label
_atom_site_type_symbol
_atom_site_fract_x
_atom_site_fract_y
_atom_site_fract_z
_atom_site_occupancy
_atom_site_U_iso_or_equiv
Te1 Te 0.3333 0.6667 0 1 0.0
Dy2 Dy 0.6011 0 0.5 1 0.0
Fe1 Fe 0 0 0.5 1 0.0
Dy1 Dy 0.2385 0 0 1 0.0
